data_7154377
loop_
_publ_author_name
'Li, Pei-Fang'
'Yi, Cheng-Bo'
'Qu, Jin'

_publ_section_title
;
 Hot water-promoted cyclopropylcarbinyl rearrangement facilitates
 construction of homoallylic alcohols.
;
_journal_issue 17
_journal_name_full 'Organic &amp; biomolecular chemistry'
_journal_page_first 5012
_journal_page_last 5021
_journal_paper_doi 10.1039/c5ob00305a
_journal_volume 13
_journal_year 2015
_chemical_formula_sum 'C22 H32 O2'
_chemical_formula_weight 328.48
_chemical_name_systematic
; 
 ? 
;
_space_group_IT_number 4
_symmetry_cell_setting monoclinic
_symmetry_space_group_name_Hall 'P 2yb'
_symmetry_space_group_name_H-M 'P 1 21 1'
_atom_sites_solution_hydrogens geom
_atom_sites_solution_primary direct
_atom_sites_solution_secondary difmap
_audit_creation_method SHELXL-97
_audit_update_record
;
2014-06-17 deposited with the CCDC.
2015-03-17 downloaded from the CCDC.
;
_cell_angle_alpha 90.00
_cell_angle_beta 92.35(3)
_cell_angle_gamma 90.00
_cell_formula_units_Z 2
_cell_length_a 7.9008(16)
_cell_length_b 9.2433(18)
_cell_length_c 12.558(3)
_cell_measurement_reflns_used 3235
_cell_measurement_temperature 113(2)
_cell_measurement_theta_max 27.8984
_cell_measurement_theta_min 2.5802
_cell_volume 916.3(3)
_computing_cell_refinement crystalclear
_computing_data_collection crystalclear
_computing_data_reduction crystalclear
_computing_molecular_graphics 'Bruker SHELXTL'
_computing_publication_material 'Bruker SHELXTL'
_computing_structure_refinement 'SHELXL-97 (Sheldrick, 1997)'
_computing_structure_solution 'SHELXS-97 (Sheldrick, 1990)'
_diffrn_ambient_temperature 113(2)
_diffrn_measured_fraction_theta_full 0.992
_diffrn_measured_fraction_theta_max 0.992
_diffrn_measurement_device_type 'rigaku saturn'
_diffrn_measurement_method '\w scans'
_diffrn_radiation_monochromator multilayer
_diffrn_radiation_source 'rotating anode'
_diffrn_radiation_type MoK\a
_diffrn_radiation_wavelength 0.71073
_diffrn_reflns_av_R_equivalents 0.0422
_diffrn_reflns_av_sigmaI/netI 0.0715
_diffrn_reflns_limit_h_max 10
_diffrn_reflns_limit_h_min -10
_diffrn_reflns_limit_k_max 12
_diffrn_reflns_limit_k_min -12
_diffrn_reflns_limit_l_max 16
_diffrn_reflns_limit_l_min -16
_diffrn_reflns_number 11463
_diffrn_reflns_theta_full 27.93
_diffrn_reflns_theta_max 27.93
_diffrn_reflns_theta_min 1.62
_diffrn_standards_decay_% 0
_diffrn_standards_interval_count 0
_diffrn_standards_interval_time 0
_diffrn_standards_number 0
_exptl_absorpt_coefficient_mu 0.074
_exptl_absorpt_correction_T_max 0.9912
_exptl_absorpt_correction_T_min 0.9854
_exptl_absorpt_correction_type multi-scan
_exptl_absorpt_process_details crystalclear
_exptl_crystal_density_diffrn 1.191
_exptl_crystal_density_method 'not measured'
_exptl_crystal_F_000 360
_exptl_crystal_size_max 0.20
_exptl_crystal_size_mid 0.18
_exptl_crystal_size_min 0.12
_refine_diff_density_max 0.208
_refine_diff_density_min -0.191
_refine_diff_density_rms 0.052
_refine_ls_abs_structure_details 'Flack H D (1983), Acta Cryst. A39, 876-881'
_refine_ls_abs_structure_Flack 0.6(10)
_refine_ls_extinction_coef 0.105(6)
_refine_ls_extinction_expression Fc^*^=kFc[1+0.001xFc^2^\l^3^/sin(2\q)]^-1/4^
_refine_ls_extinction_method SHELXL
_refine_ls_goodness_of_fit_ref 0.941
_refine_ls_hydrogen_treatment constr
_refine_ls_matrix_type full
_refine_ls_number_parameters 221
_refine_ls_number_reflns 4258
_refine_ls_number_restraints 1
_refine_ls_restrained_S_all 0.941
_refine_ls_R_factor_all 0.0546
_refine_ls_R_factor_gt 0.0352
_refine_ls_shift/su_max 0.001
_refine_ls_shift/su_mean 0.000
_refine_ls_structure_factor_coef Fsqd
_refine_ls_weighting_details 'calc w=1/[\s^2^(Fo^2^)+(0.0468P)^2^+0.0000P] where P=(Fo^2^+2Fc^2^)/3'
_refine_ls_weighting_scheme calc
_refine_ls_wR_factor_gt 0.0798
_refine_ls_wR_factor_ref 0.0885
_reflns_number_gt 2840
_reflns_number_total 4258
_reflns_threshold_expression >2sigma(I)
_cod_data_source_file c5ob00305a2.cif
_cod_data_source_block shelxl
_cod_depositor_comments
;
The following automatic conversions were performed:

'_symmetry_cell_setting' value 'Monoclinic' changed to 'monoclinic'
according to
/usr/data/users/saulius/crontab/automatic-downloads/rss-feeds/RSC/lib/dictionaries/cif_core.dic
dictionary named 'cif_core.dic' version 2.4.2 from 2011-04-26.

'_exptl_absorpt_correction_type' value 'MULTI-SCAN' changed to
'multi-scan' according to
/usr/data/users/saulius/crontab/automatic-downloads/rss-feeds/RSC/lib/dictionaries/cif_core.dic
dictionary named 'cif_core.dic' version 2.4.2 from 2011-04-26.

Automatic conversion script
Id: cif_fix_values 3105 2015-03-04 15:46:00Z robertas 

 Adding full bibliography for 7154377.cif.
;
_cod_original_sg_symbol_H-M P2(1)
_cod_database_code 7154377

loop_
_symmetry_equiv_pos_as_xyz
'x, y, z'
'-x, y+1/2, -z'

loop_
_atom_site_label
_atom_site_type_symbol
_atom_site_fract_x
_atom_site_fract_y
_atom_site_fract_z
_atom_site_U_iso_or_equiv
_atom_site_adp_type
_atom_site_occupancy
_atom_site_symmetry_multiplicity
_atom_site_calc_flag
_atom_site_refinement_flags
O1 O 0.91416(13) 0.63625(12) 0.18560(8) 0.0266(3) Uani 1 1 d .
O2 O 0.89185(14) 0.84882(13) 0.09909(9) 0.0288(3) Uani 1 1 d .
C1 C 0.7627(2) 0.39768(18) 0.70976(13) 0.0259(4) Uani 1 1 d .
H1A H 0.7068 0.3466 0.6496 0.039 Uiso 1 1 calc R
H1B H 0.7303 0.3531 0.7767 0.039 Uiso 1 1 calc R
H1C H 0.8858 0.3916 0.7040 0.039 Uiso 1 1 calc R
C2 C 0.70777(19) 0.55785(17) 0.70798(12) 0.0189(3) Uani 1 1 d .
C3 C 0.82224(19) 0.63561(18) 0.79266(12) 0.0230(4) Uani 1 1 d .
H3A H 0.8243 0.5769 0.8586 0.028 Uiso 1 1 calc R
H3B H 0.9390 0.6372 0.7670 0.028 Uiso 1 1 calc R
C4 C 0.7739(2) 0.78984(19) 0.82149(13) 0.0248(4) Uani 1 1 d .
H4A H 0.8744 0.8381 0.8551 0.030 Uiso 1 1 calc R
H4B H 0.7431 0.8429 0.7550 0.030 Uiso 1 1 calc R
C5 C 0.6305(2) 0.8018(2) 0.89504(13) 0.0305(4) Uani 1 1 d .
H5 H 0.6230 0.8895 0.9340 0.037 Uiso 1 1 calc R
C6 C 0.5124(2) 0.7031(2) 0.91176(14) 0.0349(5) Uani 1 1 d .
H6 H 0.4348 0.7256 0.9652 0.042 Uiso 1 1 calc R
C7 C 0.4865(2) 0.5595(2) 0.85612(13) 0.0311(4) Uani 1 1 d .
H7A H 0.3680 0.5278 0.8639 0.037 Uiso 1 1 calc R
H7B H 0.5614 0.4865 0.8914 0.037 Uiso 1 1 calc R
C8 C 0.5230(2) 0.56494(17) 0.73868(12) 0.0218(4) Uani 1 1 d .
C9 C 0.3960(2) 0.57430(18) 0.66632(12) 0.0233(4) Uani 1 1 d .
H9 H 0.2843 0.5725 0.6915 0.028 Uiso 1 1 calc R
C10 C 0.41379(19) 0.58748(18) 0.54821(12) 0.0218(4) Uani 1 1 d .
H10A H 0.3787 0.6859 0.5254 0.026 Uiso 1 1 calc R
H10B H 0.3361 0.5177 0.5117 0.026 Uiso 1 1 calc R
C11 C 0.59456(18) 0.55962(16) 0.51299(12) 0.0172(3) Uani 1 1 d .
H11 H 0.6130 0.4527 0.5100 0.021 Uiso 1 1 calc R
C12 C 0.62061(17) 0.62213(17) 0.40242(11) 0.0176(3) Uani 1 1 d .
H12 H 0.6008 0.7287 0.4080 0.021 Uiso 1 1 calc R
C13 C 0.5098(2) 0.56945(18) 0.30761(12) 0.0242(4) Uani 1 1 d .
H13A H 0.3942 0.6104 0.3094 0.029 Uiso 1 1 calc R
H13B H 0.5022 0.4625 0.3066 0.029 Uiso 1 1 calc R
C14 C 0.6042(2) 0.6266(2) 0.20982(13) 0.0293(4) Uani 1 1 d .
H14A H 0.6167 0.5490 0.1564 0.035 Uiso 1 1 calc R
H14B H 0.5415 0.7082 0.1757 0.035 Uiso 1 1 calc R
C15 C 0.7785(2) 0.67682(18) 0.25455(12) 0.0224(4) Uani 1 1 d .
H15 H 0.7779 0.7842 0.2640 0.027 Uiso 1 1 calc R
C16 C 0.80139(19) 0.60353(17) 0.36351(12) 0.0193(4) Uani 1 1 d .
C17 C 0.9240(2) 0.67820(18) 0.44294(12) 0.0221(4) Uani 1 1 d .
H17A H 0.9003 0.7834 0.4434 0.026 Uiso 1 1 calc R
H17B H 1.0416 0.6642 0.4206 0.026 Uiso 1 1 calc R
C18 C 0.90675(18) 0.61690(19) 0.55544(12) 0.0212(3) Uani 1 1 d .
H18A H 0.9832 0.6711 0.6055 0.025 Uiso 1 1 calc R
H18B H 0.9440 0.5146 0.5561 0.025 Uiso 1 1 calc R
C19 C 0.72530(18) 0.62488(18) 0.59496(11) 0.0171(3) Uani 1 1 d .
H19 H 0.6971 0.7299 0.6012 0.021 Uiso 1 1 calc R
C20 C 0.8512(2) 0.44416(17) 0.34895(13) 0.0255(4) Uani 1 1 d .
H20A H 0.8345 0.3912 0.4153 0.038 Uiso 1 1 calc R
H20B H 0.9705 0.4383 0.3309 0.038 Uiso 1 1 calc R
H20C H 0.7802 0.4013 0.2914 0.038 Uiso 1 1 calc R
C21 C 0.9568(2) 0.73242(18) 0.11038(12) 0.0227(4) Uani 1 1 d .
C22 C 1.0954(2) 0.6732(2) 0.04549(13) 0.0289(4) Uani 1 1 d .
H22A H 1.1314 0.7471 -0.0047 0.043 Uiso 1 1 calc R
H22B H 1.0539 0.5881 0.0059 0.043 Uiso 1 1 calc R
H22C H 1.1917 0.6455 0.0928 0.043 Uiso 1 1 calc R

loop_
_atom_site_aniso_label
_atom_site_aniso_U_11
_atom_site_aniso_U_22
_atom_site_aniso_U_33
_atom_site_aniso_U_23
_atom_site_aniso_U_13
_atom_site_aniso_U_12
O1 0.0334(6) 0.0240(6) 0.0231(6) 0.0025(5) 0.0116(5) 0.0046(5)
O2 0.0313(6) 0.0277(7) 0.0277(7) 0.0076(5) 0.0037(6) 0.0010(5)
C1 0.0314(9) 0.0218(9) 0.0245(9) 0.0039(7) -0.0002(7) 0.0034(7)
C2 0.0182(8) 0.0207(9) 0.0176(8) 0.0003(7) -0.0002(6) 0.0006(7)
C3 0.0220(8) 0.0264(9) 0.0206(9) 0.0025(7) -0.0002(7) 0.0004(8)
C4 0.0247(9) 0.0279(9) 0.0218(9) -0.0021(8) -0.0008(7) 0.0005(7)
C5 0.0292(10) 0.0385(11) 0.0236(9) -0.0063(8) 0.0009(8) 0.0037(8)
C6 0.0300(10) 0.0551(14) 0.0200(9) -0.0040(9) 0.0071(8) 0.0009(9)
C7 0.0271(9) 0.0432(11) 0.0232(9) 0.0065(8) 0.0050(7) -0.0054(8)
C8 0.0228(8) 0.0214(9) 0.0214(8) 0.0038(7) 0.0029(7) -0.0038(7)
C9 0.0208(8) 0.0232(9) 0.0266(9) 0.0021(7) 0.0078(7) -0.0010(7)
C10 0.0177(8) 0.0235(9) 0.0242(9) 0.0012(7) 0.0003(6) 0.0010(6)
C11 0.0172(7) 0.0138(8) 0.0207(8) 0.0019(7) 0.0023(6) 0.0000(6)
C12 0.0185(7) 0.0143(7) 0.0198(8) -0.0003(7) 0.0004(6) 0.0006(7)
C13 0.0263(8) 0.0226(9) 0.0234(8) -0.0012(7) -0.0014(7) 0.0012(7)
C14 0.0339(9) 0.0336(10) 0.0203(8) 0.0002(8) -0.0011(7) 0.0013(9)
C15 0.0304(9) 0.0216(9) 0.0157(8) 0.0010(7) 0.0057(7) 0.0040(7)
C16 0.0207(8) 0.0179(9) 0.0198(8) 0.0014(6) 0.0052(6) 0.0004(6)
C17 0.0218(8) 0.0226(9) 0.0221(8) 0.0026(7) 0.0034(7) -0.0025(7)
C18 0.0167(7) 0.0230(9) 0.0240(8) 0.0013(7) 0.0011(6) -0.0026(7)
C19 0.0190(7) 0.0133(7) 0.0191(8) 0.0010(6) 0.0012(6) 0.0002(7)
C20 0.0279(9) 0.0213(9) 0.0276(9) 0.0023(7) 0.0069(7) 0.0033(7)
C21 0.0243(9) 0.0253(9) 0.0182(8) 0.0003(7) -0.0029(7) -0.0059(7)
C22 0.0285(9) 0.0353(10) 0.0231(9) 0.0007(8) 0.0035(7) -0.0018(8)

loop_
_atom_type_symbol
_atom_type_description
_atom_type_scat_dispersion_real
_atom_type_scat_dispersion_imag
_atom_type_scat_source
C C 0.0033 0.0016 'International Tables Vol C Tables 4.2.6.8 and 6.1.1.4'
H H 0.0000 0.0000 'International Tables Vol C Tables 4.2.6.8 and 6.1.1.4'
O O 0.0106 0.0060 'International Tables Vol C Tables 4.2.6.8 and 6.1.1.4'

loop_
_geom_angle_atom_site_label_1
_geom_angle_atom_site_label_2
_geom_angle_atom_site_label_3
_geom_angle
C21 O1 C15 117.26(13)
C2 C1 H1A 109.5
C2 C1 H1B 109.5
H1A C1 H1B 109.5
C2 C1 H1C 109.5
H1A C1 H1C 109.5
H1B C1 H1C 109.5
C8 C2 C1 107.98(13)
C8 C2 C3 110.19(12)
C1 C2 C3 106.28(13)
C8 C2 C19 109.53(12)
C1 C2 C19 111.04(13)
C3 C2 C19 111.73(12)
C4 C3 C2 116.98(13)
C4 C3 H3A 108.1
C2 C3 H3A 108.1
C4 C3 H3B 108.1
C2 C3 H3B 108.1
H3A C3 H3B 107.3
C5 C4 C3 114.83(15)
C5 C4 H4A 108.6
C3 C4 H4A 108.6
C5 C4 H4B 108.6
C3 C4 H4B 108.6
H4A C4 H4B 107.5
C6 C5 C4 127.02(18)
C6 C5 H5 116.5
C4 C5 H5 116.5
C5 C6 C7 127.84(16)
C5 C6 H6 116.1
C7 C6 H6 116.1
C6 C7 C8 113.17(14)
C6 C7 H7A 108.9
C8 C7 H7A 108.9
C6 C7 H7B 108.9
C8 C7 H7B 108.9
H7A C7 H7B 107.8
C9 C8 C7 119.95(14)
C9 C8 C2 122.23(14)
C7 C8 C2 117.82(13)
C8 C9 C10 125.64(14)
C8 C9 H9 117.2
C10 C9 H9 117.2
C9 C10 C11 113.41(13)
C9 C10 H10A 108.9
C11 C10 H10A 108.9
C9 C10 H10B 108.9
C11 C10 H10B 108.9
H10A C10 H10B 107.7
C12 C11 C10 111.14(13)
C12 C11 C19 110.24(12)
C10 C11 C19 110.25(12)
C12 C11 H11 108.4
C10 C11 H11 108.4
C19 C11 H11 108.4
C11 C12 C13 119.61(13)
C11 C12 C16 114.11(12)
C13 C12 C16 103.09(12)
C11 C12 H12 106.4
C13 C12 H12 106.4
C16 C12 H12 106.4
C12 C13 C14 103.25(13)
C12 C13 H13A 111.1
C14 C13 H13A 111.1
C12 C13 H13B 111.1
C14 C13 H13B 111.1
H13A C13 H13B 109.1
C15 C14 C13 105.39(13)
C15 C14 H14A 110.7
C13 C14 H14A 110.7
C15 C14 H14B 110.7
C13 C14 H14B 110.7
H14A C14 H14B 108.8
O1 C15 C16 110.81(13)
O1 C15 C14 112.07(13)
C16 C15 C14 105.31(13)
O1 C15 H15 109.5
C16 C15 H15 109.5
C14 C15 H15 109.5
C17 C16 C15 115.62(13)
C17 C16 C20 110.63(13)
C15 C16 C20 109.82(13)
C17 C16 C12 108.33(12)
C15 C16 C12 99.06(12)
C20 C16 C12 112.97(13)
C16 C17 C18 110.92(13)
C16 C17 H17A 109.5
C18 C17 H17A 109.5
C16 C17 H17B 109.5
C18 C17 H17B 109.5
H17A C17 H17B 108.0
C17 C18 C19 113.49(12)
C17 C18 H18A 108.9
C19 C18 H18A 108.9
C17 C18 H18B 108.9
C19 C18 H18B 108.9
H18A C18 H18B 107.7
C18 C19 C11 111.81(12)
C18 C19 C2 113.15(12)
C11 C19 C2 111.59(12)
C18 C19 H19 106.6
C11 C19 H19 106.6
C2 C19 H19 106.6
C16 C20 H20A 109.5
C16 C20 H20B 109.5
H20A C20 H20B 109.5
C16 C20 H20C 109.5
H20A C20 H20C 109.5
H20B C20 H20C 109.5
O2 C21 O1 123.79(15)
O2 C21 C22 125.74(15)
O1 C21 C22 110.46(15)
C21 C22 H22A 109.5
C21 C22 H22B 109.5
H22A C22 H22B 109.5
C21 C22 H22C 109.5
H22A C22 H22C 109.5
H22B C22 H22C 109.5

loop_
_geom_bond_atom_site_label_1
_geom_bond_atom_site_label_2
_geom_bond_distance
O1 C21 1.3498(19)
O1 C15 1.4543(18)
O2 C21 1.198(2)
C1 C2 1.543(2)
C1 H1A 0.9800
C1 H1B 0.9800
C1 H1C 0.9800
C2 C8 1.526(2)
C2 C3 1.545(2)
C2 C19 1.560(2)
C3 C4 1.523(2)
C3 H3A 0.9900
C3 H3B 0.9900
C4 C5 1.495(2)
C4 H4A 0.9900
C4 H4B 0.9900
C5 C6 1.328(3)
C5 H5 0.9500
C6 C7 1.510(3)
C6 H6 0.9500
C7 C8 1.515(2)
C7 H7A 0.9900
C7 H7B 0.9900
C8 C9 1.329(2)
C9 C10 1.500(2)
C9 H9 0.9500
C10 C11 1.534(2)
C10 H10A 0.9900
C10 H10B 0.9900
C11 C12 1.526(2)
C11 C19 1.550(2)
C11 H11 1.0000
C12 C13 1.528(2)
C12 C16 1.538(2)
C12 H12 1.0000
C13 C14 1.555(2)
C13 H13A 0.9900
C13 H13B 0.9900
C14 C15 1.538(2)
C14 H14A 0.9900
C14 H14B 0.9900
C15 C16 1.531(2)
C15 H15 1.0000
C16 C17 1.527(2)
C16 C20 1.538(2)
C17 C18 1.533(2)
C17 H17A 0.9900
C17 H17B 0.9900
C18 C19 1.538(2)
C18 H18A 0.9900
C18 H18B 0.9900
C19 H19 1.0000
C20 H20A 0.9800
C20 H20B 0.9800
C20 H20C 0.9800
C21 C22 1.495(2)
C22 H22A 0.9800
C22 H22B 0.9800
C22 H22C 0.9800

loop_
_geom_torsion_atom_site_label_1
_geom_torsion_atom_site_label_2
_geom_torsion_atom_site_label_3
_geom_torsion_atom_site_label_4
_geom_torsion
C8 C2 C3 C4 -52.57(18)
C1 C2 C3 C4 -169.31(13)
C19 C2 C3 C4 69.42(17)
C2 C3 C4 C5 78.02(18)
C3 C4 C5 C6 -21.6(3)
C4 C5 C6 C7 -4.3(3)
C5 C6 C7 C8 -36.8(3)
C6 C7 C8 C9 -100.61(19)
C6 C7 C8 C2 79.97(19)
C1 C2 C8 C9 -97.99(18)
C3 C2 C8 C9 146.34(16)
C19 C2 C8 C9 23.1(2)
C1 C2 C8 C7 81.42(17)
C3 C2 C8 C7 -34.25(19)
C19 C2 C8 C7 -157.54(14)
C7 C8 C9 C10 176.99(15)
C2 C8 C9 C10 -3.6(3)
C8 C9 C10 C11 11.4(2)
C9 C10 C11 C12 -160.87(13)
C9 C10 C11 C19 -38.32(18)
C10 C11 C12 C13 -59.60(18)
C19 C11 C12 C13 177.85(13)
C10 C11 C12 C16 177.74(13)
C19 C11 C12 C16 55.18(17)
C11 C12 C13 C14 -166.00(13)
C16 C12 C13 C14 -38.08(16)
C12 C13 C14 C15 12.18(17)
C21 O1 C15 C16 -151.53(13)
C21 O1 C15 C14 91.15(17)
C13 C14 C15 O1 138.74(14)
C13 C14 C15 C16 18.18(17)
O1 C15 C16 C17 82.41(16)
C14 C15 C16 C17 -156.21(13)
O1 C15 C16 C20 -43.62(17)
C14 C15 C16 C20 77.76(16)
O1 C15 C16 C12 -162.15(12)
C14 C15 C16 C12 -40.77(15)
C11 C12 C16 C17 -59.00(17)
C13 C12 C16 C17 169.71(12)
C11 C12 C16 C15 -179.94(12)
C13 C12 C16 C15 48.78(15)
C11 C12 C16 C20 63.93(17)
C13 C12 C16 C20 -67.36(16)
C15 C16 C17 C18 167.09(13)
C20 C16 C17 C18 -67.29(17)
C12 C16 C17 C18 57.05(17)
C16 C17 C18 C19 -55.54(18)
C17 C18 C19 C11 51.13(18)
C17 C18 C19 C2 178.16(14)
C12 C11 C19 C18 -49.45(17)
C10 C11 C19 C18 -172.52(13)
C12 C11 C19 C2 -177.32(12)
C10 C11 C19 C2 59.61(16)
C8 C2 C19 C18 -177.72(13)
C1 C2 C19 C18 -58.55(17)
C3 C2 C19 C18 59.91(17)
C8 C2 C19 C11 -50.57(16)
C1 C2 C19 C11 68.60(16)
C3 C2 C19 C11 -172.94(12)
C15 O1 C21 O2 1.5(2)
C15 O1 C21 C22 -178.99(13)
